data_7715219
loop_
_publ_author_name
'Luff, Martin S.'
'Walther, Luis'
'Finze, Maik'
'Radius, Udo'

_publ_section_title
;
 NHC-ligated nickel(II) cyanoborate complexes and salts.
;
_journal_issue 12
_journal_name_full 'Dalton transactions (Cambridge, England : 2003)'
_journal_page_first 5391
_journal_page_last 5400
_journal_paper_doi 10.1039/d4dt00231h
_journal_volume 53
_journal_year 2024
_chemical_formula_moiety '2 (C43 H50 B2 N10 Ni), C2 H3 N'
_chemical_formula_sum 'C98 H103 B4 N21 Ni2'
_chemical_formula_weight 1735.67
_space_group_crystal_system monoclinic
_space_group_IT_number 5
_space_group_name_Hall 'C 2y'
_space_group_name_H-M_alt 'C 1 2 1'
_atom_sites_solution_hydrogens mixed
_atom_sites_solution_primary dual
_atom_sites_solution_secondary difmap
_audit_creation_method SHELXL-2018/3
_audit_update_record
;
2024-01-24 deposited with the CCDC.	2024-02-21 downloaded from the CCDC.
;
_cell_angle_alpha 90
_cell_angle_beta 104.6480(10)
_cell_angle_gamma 90
_cell_formula_units_Z 4
_cell_length_a 34.8025(3)
_cell_length_b 11.91890(10)
_cell_length_c 23.7047(2)
_cell_measurement_reflns_used 33948
_cell_measurement_temperature 100(2)
_cell_measurement_theta_max 79.8330
_cell_measurement_theta_min 2.6300
_cell_volume 9513.30(15)
_computing_cell_refinement 'CrysAlisPro 1.171.41.93a (Rigaku OD, 2020)'
_computing_data_collection 'CrysAlisPro 1.171.41.93a (Rigaku OD, 2020)'
_computing_data_reduction 'CrysAlisPro 1.171.41.93a (Rigaku OD, 2020)'
_computing_molecular_graphics 'ShelXLe (Huebschle et all, 2011)'
_computing_publication_material 'SHELXL-2014/6 (Sheldrick, 2014)'
_computing_structure_refinement 'SHELXL-2018/3 (Sheldrick, 2018)'
_computing_structure_solution 'SHELXT 2014/5 (Sheldrick, 2014)'
_diffrn_ambient_temperature 100(2)
_diffrn_detector_area_resol_mean 10.0000
_diffrn_measured_fraction_theta_full 0.996
_diffrn_measured_fraction_theta_max 0.970
_diffrn_measurement_device_type 'XtaLAB Synergy, Dualflex, HyPix'
_diffrn_measurement_method '\w scans'
_diffrn_radiation_type CuK\a
_diffrn_radiation_wavelength 1.54184
_diffrn_reflns_av_R_equivalents 0.0442
_diffrn_reflns_av_unetI/netI 0.0358
_diffrn_reflns_Laue_measured_fraction_full 0.996
_diffrn_reflns_Laue_measured_fraction_max 0.970
_diffrn_reflns_limit_h_max 41
_diffrn_reflns_limit_h_min -44
_diffrn_reflns_limit_k_max 10
_diffrn_reflns_limit_k_min -15
_diffrn_reflns_limit_l_max 30
_diffrn_reflns_limit_l_min -30
_diffrn_reflns_number 50869
_diffrn_reflns_point_group_measured_fraction_full 0.783
_diffrn_reflns_point_group_measured_fraction_max 0.748
_diffrn_reflns_theta_full 72.000
_diffrn_reflns_theta_max 80.327
_diffrn_reflns_theta_min 2.625
_diffrn_source 'micro-focus sealed X-ray tube'
_exptl_absorpt_coefficient_mu 0.933
_exptl_absorpt_correction_T_max 1.000
_exptl_absorpt_correction_T_min 0.049
_exptl_absorpt_correction_type gaussian
_exptl_absorpt_process_details
;
CrysAlisPro 1.171.41.92a (Rigaku Oxford Diffraction, 2020)
Numerical absorption correction based on gaussian integration over
a multifaceted crystal model
Empirical absorption correction using spherical harmonics,
implemented in SCALE3 ABSPACK scaling algorithm.
;
_exptl_crystal_colour colourless
_exptl_crystal_density_diffrn 1.212
_exptl_crystal_description plate
_exptl_crystal_F_000 3656
_exptl_crystal_size_max 0.550
_exptl_crystal_size_mid 0.370
_exptl_crystal_size_min 0.240
_refine_diff_density_max 0.611
_refine_diff_density_min -0.426
_refine_diff_density_rms 0.060
_refine_ls_abs_structure_details
;
 Refined as an inversion twin.'
;
_refine_ls_abs_structure_Flack 0.47(4)
_refine_ls_extinction_method none
_refine_ls_goodness_of_fit_ref 1.081
_refine_ls_hydrogen_treatment mixed
_refine_ls_matrix_type full
_refine_ls_number_parameters 1178
_refine_ls_number_reflns 15582
_refine_ls_number_restraints 791
_refine_ls_restrained_S_all 1.073
_refine_ls_R_factor_all 0.0524
_refine_ls_R_factor_gt 0.0488
_refine_ls_shift/su_max 0.008
_refine_ls_shift/su_mean 0.001
_refine_ls_structure_factor_coef Fsqd
_refine_ls_weighting_details 'w=1/[\s^2^(Fo^2^)+(0.1000P)^2^+2.1365P] where P=(Fo^2^+2Fc^2^)/3'
_refine_ls_weighting_scheme calc
_refine_ls_wR_factor_gt 0.1395
_refine_ls_wR_factor_ref 0.1439
_reflns_Friedel_coverage 0.469
_reflns_Friedel_fraction_full 0.547
_reflns_Friedel_fraction_max 0.502
_reflns_number_gt 13900
_reflns_number_total 15582
_reflns_threshold_expression 'I > 2\s(I)'
_cod_data_source_file d4dt00231h2.cif
_cod_data_source_block Compound_trans_5c
_cod_depositor_comments 'Adding full bibliography for 7715213--7715230.cif.'
_cod_original_cell_volume 9513.29(15)
_cod_original_sg_symbol_H-M 'C 2'
_cod_database_code 7715219
_shelx_shelxl_version_number 2018/3
_shelx_space_group_comment
;
The symmetry employed for this shelxl refinement is uniquely defined
by the following loop, which should always be used as a source of
symmetry information in preference to the above space-group names.
They are only intended as comments.
;
_shelx_estimated_absorpt_t_min 0.628
_shelx_estimated_absorpt_t_max 0.807

loop_
_space_group_symop_operation_xyz
'x, y, z'
'-x, y, -z'
'x+1/2, y+1/2, z'
'-x+1/2, y+1/2, -z'

loop_
_atom_site_label
_atom_site_type_symbol
_atom_site_fract_x
_atom_site_fract_y
_atom_site_fract_z
_atom_site_U_iso_or_equiv
_atom_site_adp_type
_atom_site_occupancy
_atom_site_site_symmetry_order
_atom_site_calc_flag
_atom_site_refinement_flags_posn
_atom_site_refinement_flags_adp
_atom_site_refinement_flags_occupancy
_atom_site_disorder_assembly
_atom_site_disorder_group
Ni01 Ni 0.63145(2) 0.24280(5) 0.32530(3) 0.02752(18) Uani 1 1 d . . . . .
N1 N 0.54667(9) 0.2983(4) 0.31667(15) 0.0336(8) Uani 1 1 d . . . . .
B1 B 0.64941(15) 0.5903(5) 0.2553(2) 0.0375(12) Uani 1 1 d D . . . .
Ni02 Ni 0.36850(2) 0.80073(5) 0.17475(3) 0.02737(18) Uani 1 1 d . . . . .
N2 N 0.55500(10) 0.2308(3) 0.23669(16) 0.0322(8) Uani 1 1 d . . . . .
B2 B 0.62724(15) -0.1164(4) 0.3918(2) 0.0365(11) Uani 1 1 d D . . . .
H2B H 0.6297(15) -0.180(3) 0.3557(16) 0.059(14) Uiso 1 1 d D . . . .
N003 N 0.62731(10) 0.0956(3) 0.34677(17) 0.0319(8) Uani 1 1 d . . . . .
B3 B 0.35002(16) 0.4545(5) 0.2454(3) 0.0409(13) Uani 1 1 d D . . . .
H3B H 0.3280(15) 0.396(5) 0.215(2) 0.074(19) Uiso 1 1 d D . . . .
N004 N 0.36281(10) 0.6543(4) 0.19701(15) 0.0310(8) Uani 1 1 d . . . . .
B4 B 0.37126(14) 1.1577(6) 0.1090(2) 0.0425(13) Uani 1 1 d D . . . .
H4B H 0.3582(10) 1.218(3) 0.1336(13) 0.025(8) Uiso 1 1 d D . . . .
N005 N 0.28505(10) 0.8796(4) 0.15625(15) 0.0309(8) Uani 1 1 d . . . . .
N006 N 0.29047(9) 0.7499(4) 0.09739(14) 0.0309(8) Uani 1 1 d . . . . .
C007 C 0.37352(13) 1.0398(4) 0.1361(2) 0.0345(10) Uani 1 1 d . . . . .
N009 N 0.45320(9) 0.7453(4) 0.18398(14) 0.0308(7) Uani 1 1 d . . . . .
N00A N 0.44516(9) 0.8126(4) 0.26348(14) 0.0301(8) Uani 1 1 d . . . . .
N00C N 0.70972(9) 0.2960(4) 0.40356(14) 0.0309(7) Uani 1 1 d . . . . .
N00D N 0.71490(9) 0.1642(4) 0.34298(15) 0.0310(8) Uani 1 1 d . . . . .
C00F C 0.35866(13) 0.5707(4) 0.2159(2) 0.0346(10) Uani 1 1 d . . . . .
N00G N 0.37274(10) 0.9468(4) 0.15370(16) 0.0350(9) Uani 1 1 d . . . . .
N00I N 0.44602(15) 1.2190(5) 0.0994(2) 0.0525(12) Uani 1 1 d . . . . .
N00J N 0.63724(10) 0.3879(4) 0.30355(16) 0.0320(9) Uani 1 1 d . . . . .
C00K C 0.68779(11) 0.2345(4) 0.35812(17) 0.0299(8) Uani 1 1 d . . . . .
N00M N 0.68572(14) 0.5314(5) 0.1687(2) 0.0590(14) Uani 1 1 d . . . . .
N00Q N 0.41975(13) 0.3456(5) 0.2924(2) 0.0563(13) Uani 1 1 d . . . . .
N00Y N 0.55473(12) -0.1777(4) 0.4019(2) 0.0466(11) Uani 1 1 d . . . . .
C012 C 0.41478(15) 1.1919(4) 0.1028(2) 0.0406(11) Uani 1 1 d . . . . .
N017 N 0.58007(14) 0.6996(4) 0.2067(2) 0.0546(13) Uani 1 1 d . . . . .
C018 C 0.31127(10) 0.8113(4) 0.14180(16) 0.0291(9) Uani 1 1 d . . . . .
C01D C 0.67113(14) 0.5569(5) 0.2055(2) 0.0432(11) Uani 1 1 d . . . . .
C01G C 0.42553(11) 0.7873(4) 0.20831(18) 0.0297(8) Uani 1 1 d . . . . .
N01I N 0.68046(12) -0.0943(5) 0.4987(2) 0.0536(13) Uani 1 1 d . . . . .
N01P N 0.31982(14) 1.1392(5) 0.0021(2) 0.0620(16) Uani 1 1 d . . . . .
C01U C 0.60913(13) 0.6521(5) 0.2274(2) 0.0415(11) Uani 1 1 d . . . . .
C01Z C 0.65813(14) -0.1058(5) 0.4540(2) 0.0471(13) Uani 1 1 d . . . . .
N022 N 0.31337(15) 0.5123(5) 0.3291(2) 0.0595(14) Uani 1 1 d . . . . .
C26 C 0.57486(12) 0.2542(4) 0.29207(16) 0.0302(8) Uani 1 1 d . . . . .
C02B C 0.39114(14) 0.3916(5) 0.2726(2) 0.0405(11) Uani 1 1 d . . . . .
C02C C 0.64171(13) 0.4759(4) 0.2846(2) 0.0337(10) Uani 1 1 d . . . . .
C02R C 0.32889(13) 0.4855(5) 0.2943(2) 0.0448(12) Uani 1 1 d . . . . .
C02S C 0.34161(13) 1.1488(5) 0.0460(2) 0.0414(11) Uani 1 1 d . . . . .
C02U C 0.58514(12) -0.1516(5) 0.3971(2) 0.0401(11) Uani 1 1 d . . . . .
C02Y C 0.500000 0.1581(11) 0.000000 0.067(3) Uani 1 2 d S T P . .
H103 H 0.523617 0.130692 -0.011079 0.07(3) Uiso 0.5 1 calc R . P . .
H104 H 0.476091 0.130692 -0.028005 1.9(17) Uiso 0.5 1 calc R . P . .
H105 H 0.500292 0.130692 0.039084 0.09(4) Uiso 0.5 1 calc R . P . .
C036 C 0.500000 0.2694(8) 0.000000 0.054(2) Uani 1 2 d S T P . .
C037 C 0.500000 -0.2317(11) 0.500000 0.072(3) Uani 1 2 d S T P . .
H100 H 0.527036 -0.259135 0.503373 0.12(5) Uiso 0.5 1 calc R . P . .
H101 H 0.482419 -0.259135 0.463546 0.4(3) Uiso 0.5 1 calc R . P . .
H102 H 0.490545 -0.259135 0.533081 0.16(7) Uiso 0.5 1 calc R . P . .
C03A C 0.62659(12) 0.0103(5) 0.3633(2) 0.0355(11) Uani 1 1 d . . . . .
C03G C 0.500000 -0.1037(7) 0.500000 0.0484(18) Uani 1 2 d S T P . .
N03J N 0.500000 -0.0024(8) 0.500000 0.091(2) Uani 1 2 d S T P . .
N03K N 0.500000 0.3739(5) 0.000000 0.090(2) Uani 1 2 d S T P . .
C1 C 0.75275(12) 0.1806(5) 0.3793(2) 0.0370(10) Uani 1 1 d . . . . .
H1 H 0.776176 0.140601 0.378241 0.044 Uiso 1 1 calc R U . . .
C2 C 0.74969(12) 0.2634(5) 0.41591(18) 0.0363(11) Uani 1 1 d . . . . .
H2 H 0.770842 0.294702 0.445122 0.044 Uiso 1 1 calc R U . . .
C3 C 0.51530(12) 0.2591(5) 0.22683(19) 0.0377(11) Uani 1 1 d . . . . .
H3 H 0.495604 0.250104 0.191187 0.045 Uiso 1 1 calc R U . . .
C4 C 0.50964(11) 0.3006(5) 0.2753(2) 0.0396(10) Uani 1 1 d . . . . .
H4 H 0.485253 0.327128 0.281319 0.047 Uiso 1 1 calc R U . . .
C5 C 0.49001(12) 0.7427(5) 0.22293(19) 0.0362(9) Uani 1 1 d . . . . .
H5 H 0.514067 0.716631 0.215519 0.043 Uiso 1 1 calc R U . . .
C6 C 0.48518(11) 0.7848(5) 0.27436(19) 0.0352(10) Uani 1 1 d . . . . .
H6 H 0.504963 0.793326 0.309962 0.042 Uiso 1 1 calc R U . . .
C7 C 0.25061(11) 0.7785(4) 0.0830(2) 0.0353(11) Uani 1 1 d . . . . .
H7 H 0.230058 0.747569 0.052788 0.042 Uiso 1 1 calc R U . . .
C8 C 0.24717(12) 0.8595(4) 0.12107(19) 0.0343(10) Uani 1 1 d . . . . .
H8 H 0.223363 0.896074 0.123415 0.041 Uiso 1 1 calc R U . . .
C1_1 C 0.70758(12) 0.0828(4) 0.29737(19) 0.0315(9) Uani 1 1 d . . . . .
C2_1 C 0.69730(13) 0.1189(4) 0.2398(2) 0.0347(10) Uani 1 1 d . . . . .
C3_1 C 0.69215(14) 0.0393(5) 0.1957(2) 0.0391(11) Uani 1 1 d . . . . .
H3_1 H 0.685140 0.063788 0.156318 0.047 Uiso 1 1 calc R U . . .
C4_1 C 0.69694(14) -0.0755(4) 0.2074(2) 0.0376(10) Uani 1 1 d . . . . .
C5_1 C 0.70827(14) -0.1081(4) 0.2676(2) 0.0381(10) Uani 1 1 d . . . . .
H5_1 H 0.712274 -0.185346 0.277109 0.046 Uiso 1 1 calc R U . . .
C6_1 C 0.71346(13) -0.0314(4) 0.3114(2) 0.0321(9) Uani 1 1 d . . . . .
C7_1 C 0.69285(14) 0.2418(5) 0.2231(2) 0.0389(10) Uani 1 1 d . . . . .
H7A_1 H 0.666831 0.268799 0.226011 0.058 Uiso 1 1 calc R U . . .
H7B_1 H 0.695027 0.250868 0.182885 0.058 Uiso 1 1 calc R U . . .
H7C_1 H 0.713813 0.285273 0.249412 0.058 Uiso 1 1 calc R U . . .
C8_1 C 0.69054(17) -0.1613(5) 0.1594(2) 0.0494(13) Uani 1 1 d . . . . .
H8A_1 H 0.695527 -0.126948 0.124387 0.074 Uiso 1 1 calc R U . . .
H8B_1 H 0.663097 -0.188500 0.150792 0.074 Uiso 1 1 calc R U . . .
H8C_1 H 0.708817 -0.224284 0.171820 0.074 Uiso 1 1 calc R U . . .
C9_1 C 0.72763(14) -0.0693(4) 0.3742(2) 0.0374(10) Uani 1 1 d . . . . .
H9A_1 H 0.714421 -0.024924 0.398553 0.056 Uiso 1 1 calc R U . . .
H9B_1 H 0.756434 -0.058831 0.387586 0.056 Uiso 1 1 calc R U . . .
H9C_1 H 0.721221 -0.148876 0.376989 0.056 Uiso 1 1 calc R U . . .
C1_2 C 0.69397(12) 0.3805(4) 0.43480(19) 0.0307(8) Uani 1 1 d . U . . .
C2_2 C 0.70315(12) 0.4916(5) 0.42828(19) 0.0340(9) Uani 1 1 d . U . . .
C3_2 C 0.68723(12) 0.5719(4) 0.45892(19) 0.0362(9) Uani 1 1 d . U . . .
H3_2 H 0.692442 0.648885 0.453596 0.043 Uiso 1 1 calc R U . . .
C4_2 C 0.66465(13) 0.5447(5) 0.4959(2) 0.0377(10) Uani 1 1 d . U . . .
C7_2 C 0.73051(13) 0.5248(5) 0.3901(2) 0.0395(11) Uani 1 1 d . U . . .
H7A_2 H 0.725548 0.475879 0.355771 0.059 Uiso 1 1 calc R U . . .
H7B_2 H 0.758225 0.517045 0.412343 0.059 Uiso 1 1 calc R U . . .
H7C_2 H 0.725346 0.602937 0.377520 0.059 Uiso 1 1 calc R U . . .
C6_2 C 0.67231(13) 0.3458(4) 0.4733(2) 0.0361(9) Uani 1 1 d . U . . .
C5_2 C 0.65756(13) 0.4292(5) 0.5037(2) 0.0374(9) Uani 1 1 d . U . . .
H5_2 H 0.642459 0.407926 0.530256 0.045 Uiso 1 1 calc R U . . .
C8_2 C 0.64657(14) 0.6293(5) 0.5283(2) 0.0452(12) Uani 1 1 d . U . . .
H8A_2 H 0.619571 0.646963 0.505618 0.068 Uiso 1 1 calc R U . . .
H8B_2 H 0.662685 0.697756 0.534072 0.068 Uiso 1 1 calc R U . . .
H8C_2 H 0.645639 0.598483 0.566212 0.068 Uiso 1 1 calc R U . . .
C9_2 C 0.66394(14) 0.2254(5) 0.4837(2) 0.0408(11) Uani 1 1 d . U . . .
H9A_2 H 0.642314 0.198152 0.451590 0.061 Uiso 1 1 calc R U . . .
H9B_2 H 0.656171 0.218677 0.520483 0.061 Uiso 1 1 calc R U . . .
H9C_2 H 0.687845 0.180508 0.485710 0.061 Uiso 1 1 calc R U . . .
C1_3 C 0.55097(13) 0.3298(5) 0.3772(2) 0.0379(10) Uani 1 1 d . U . . .
C2_3 C 0.54546(13) 0.2441(6) 0.4158(2) 0.0411(10) Uani 1 1 d . U . . .
C3_3 C 0.54750(14) 0.2784(7) 0.4725(2) 0.0515(12) Uani 1 1 d . U . . .
H3_3 H 0.544978 0.222525 0.499907 0.062 Uiso 1 1 calc R U . . .
C4_3 C 0.55271(14) 0.3837(7) 0.4910(2) 0.0567(13) Uani 1 1 d . U . . .
C5_3 C 0.55702(14) 0.4669(6) 0.4506(3) 0.0584(13) Uani 1 1 d . U . . .
H5_3 H 0.560418 0.542532 0.463523 0.070 Uiso 1 1 calc R U . . .
C6_3 C 0.55654(15) 0.4438(5) 0.3925(3) 0.0481(11) Uani 1 1 d . U . . .
C7_3 C 0.53713(16) 0.1266(5) 0.3963(2) 0.0478(12) Uani 1 1 d . U . . .
H7A_3 H 0.509064 0.109780 0.392806 0.072 Uiso 1 1 calc R U . . .
H7B_3 H 0.553742 0.075941 0.424909 0.072 Uiso 1 1 calc R U . . .
H7C_3 H 0.543071 0.116420 0.358387 0.072 Uiso 1 1 calc R U . . .
C8_3 C 0.55372(17) 0.4218(9) 0.5524(2) 0.078(2) Uani 1 1 d . U . . .
H8A_3 H 0.543411 0.498473 0.551296 0.118 Uiso 1 1 calc R U . . .
H8B_3 H 0.581137 0.419860 0.576426 0.118 Uiso 1 1 calc R U . . .
H8C_3 H 0.537256 0.371537 0.569204 0.118 Uiso 1 1 calc R U . . .
C9_3 C 0.56149(18) 0.5315(5) 0.3518(3) 0.0653(15) Uani 1 1 d . U . . .
H9A_3 H 0.557220 0.499646 0.312613 0.098 Uiso 1 1 calc R U . . .
H9B_3 H 0.588423 0.562304 0.364206 0.098 Uiso 1 1 calc R U . . .
H9C_3 H 0.542130 0.591451 0.351367 0.098 Uiso 1 1 calc R U . . .
C1_4 C 0.30561(12) 0.6650(5) 0.06479(18) 0.0322(9) Uani 1 1 d . U . . .
C2_4 C 0.29646(12) 0.5516(5) 0.07223(19) 0.0341(9) Uani 1 1 d . U . . .
C3_4 C 0.31193(13) 0.4706(5) 0.0415(2) 0.0390(10) Uani 1 1 d . U . . .
H3_4 H 0.306589 0.393369 0.045848 0.047 Uiso 1 1 calc R U . . .
C4_4 C 0.33586(13) 0.5041(5) 0.0033(2) 0.0388(10) Uani 1 1 d . U . . .
C5_4 C 0.34244(13) 0.6138(5) -0.0041(2) 0.0380(9) Uani 1 1 d . U . . .
H5_4 H 0.357421 0.634520 -0.030820 0.046 Uiso 1 1 calc R U . . .
C6_4 C 0.32817(13) 0.6983(4) 0.02602(19) 0.0319(9) Uani 1 1 d . U . . .
C7_4 C 0.26987(13) 0.5154(5) 0.1096(2) 0.0401(11) Uani 1 1 d . U . . .
H7A_4 H 0.242538 0.538639 0.091392 0.060 Uiso 1 1 calc R U . . .
H7B_4 H 0.278739 0.550407 0.148175 0.060 Uiso 1 1 calc R U . . .
H7C_4 H 0.270938 0.433623 0.113863 0.060 Uiso 1 1 calc R U . . .
C8_4 C 0.35338(15) 0.4126(5) -0.0277(2) 0.0502(13) Uani 1 1 d . U . . .
H8A_4 H 0.375085 0.374975 0.000340 0.075 Uiso 1 1 calc R U . . .
H8B_4 H 0.363608 0.446336 -0.058735 0.075 Uiso 1 1 calc R U . . .
H8C_4 H 0.332713 0.357780 -0.044724 0.075 Uiso 1 1 calc R U . . .
C9_4 C 0.33562(16) 0.8202(5) 0.0161(2) 0.0427(12) Uani 1 1 d . U . . .
H9A_4 H 0.361987 0.841399 0.039787 0.064 Uiso 1 1 calc R U . . .
H9B_4 H 0.315398 0.866129 0.027357 0.064 Uiso 1 1 calc R U . . .
H9C_4 H 0.334316 0.832434 -0.025190 0.064 Uiso 1 1 calc R U . . .
C1_5 C 0.29281(12) 0.9618(4) 0.2036(2) 0.0328(9) Uani 1 1 d . U . . .
C2_5 C 0.30296(12) 0.9229(4) 0.26176(19) 0.0325(9) Uani 1 1 d . U . . .
C3_5 C 0.30805(13) 1.0059(5) 0.3049(2) 0.0350(9) Uani 1 1 d . U . . .
H3_5 H 0.315068 0.983961 0.344707 0.042 Uiso 1 1 calc R U . . .
C4_5 C 0.30322(15) 1.1181(5) 0.2915(2) 0.0410(10) Uani 1 1 d . U . . .
C5_5 C 0.29287(12) 1.1521(5) 0.2353(2) 0.0394(10) Uani 1 1 d . U . . .
H5_5 H 0.289894 1.230010 0.226811 0.047 Uiso 1 1 calc R U . . .
C6_5 C 0.28633(13) 1.0735(5) 0.1885(2) 0.0388(10) Uani 1 1 d . U . . .
C7_5 C 0.30828(14) 0.8020(5) 0.27723(19) 0.0365(9) Uani 1 1 d . U . . .
H7A_5 H 0.335015 0.778225 0.276014 0.055 Uiso 1 1 calc R U . . .
H7B_5 H 0.288519 0.757704 0.249297 0.055 Uiso 1 1 calc R U . . .
H7C_5 H 0.304827 0.790478 0.316586 0.055 Uiso 1 1 calc R U . . .
C8_5 C 0.31020(17) 1.2050(5) 0.3400(2) 0.0499(13) Uani 1 1 d . U . . .
H8A_5 H 0.291756 1.267802 0.328051 0.075 Uiso 1 1 calc R U . . .
H8B_5 H 0.337575 1.232563 0.347879 0.075 Uiso 1 1 calc R U . . .
H8C_5 H 0.305763 1.170692 0.375415 0.075 Uiso 1 1 calc R U . . .
C9_5 C 0.27284(15) 1.1139(5) 0.1263(2) 0.0445(12) Uani 1 1 d . U . . .
H9A_5 H 0.282985 1.189784 0.123439 0.067 Uiso 1 1 calc R U . . .
H9B_5 H 0.243753 1.114731 0.114176 0.067 Uiso 1 1 calc R U . . .
H9C_5 H 0.283017 1.063240 0.100881 0.067 Uiso 1 1 calc R U . . .
C1_6 C 0.42909(13) 0.8680(5) 0.3073(2) 0.0359(9) Uani 1 1 d . U . . .
C3_6 C 0.41763(15) 0.8045(6) 0.3481(2) 0.0421(10) Uani 1 1 d . U . . .
C4_6 C 0.40462(14) 0.9749(7) 0.3946(2) 0.0507(13) Uani 1 1 d . U . . .
C5_6 C 0.41639(13) 1.0374(6) 0.3532(2) 0.0454(11) Uani 1 1 d . U . . .
H5_6 H 0.415782 1.117038 0.354856 0.055 Uiso 1 1 calc R U . . .
C6_6 C 0.42935(14) 0.9838(5) 0.3086(2) 0.0395(10) Uani 1 1 d . U . . .
C7_6 C 0.41928(19) 0.6810(6) 0.3492(3) 0.0517(13) Uani 1 1 d . U . . .
H7A_6 H 0.440093 0.656194 0.382971 0.078 Uiso 1 1 calc R U . . .
H7B_6 H 0.425236 0.653582 0.313341 0.078 Uiso 1 1 calc R U . . .
H7C_6 H 0.393597 0.651025 0.351956 0.078 Uiso 1 1 calc R U . . .
C8_6 C 0.39170(14) 1.0321(8) 0.4437(2) 0.068(2) Uani 1 1 d . U . . .
H8A_6 H 0.404981 0.996655 0.480870 0.102 Uiso 1 1 calc R U . . .
H8B_6 H 0.362868 1.024886 0.437344 0.102 Uiso 1 1 calc R U . . .
H8C_6 H 0.398895 1.111688 0.444882 0.102 Uiso 1 1 calc R U . . .
C9_6 C 0.44529(15) 1.0537(5) 0.2664(2) 0.0423(11) Uani 1 1 d . U . . .
H9A_6 H 0.447045 1.007495 0.232937 0.063 Uiso 1 1 calc R U . . .
H9B_6 H 0.471750 1.081935 0.285989 0.063 Uiso 1 1 calc R U . . .
H9C_6 H 0.427419 1.117176 0.252839 0.063 Uiso 1 1 calc R U . . .
C2_6 C 0.40435(15) 0.8600(6) 0.3918(2) 0.0492(13) Uani 1 1 d . . . . .
H2_6 H 0.395109 0.817658 0.419704 0.059 Uiso 1 1 calc R U . . .
C1_7 C 0.44853(12) 0.7150(4) 0.1236(2) 0.0351(9) Uani 1 1 d . U . . .
C2_7 C 0.45365(13) 0.7961(5) 0.0850(2) 0.0396(9) Uani 1 1 d . U . . .
C3_7 C 0.45296(13) 0.7660(6) 0.0273(2) 0.0478(11) Uani 1 1 d . U . . .
H3_7 H 0.456482 0.821337 0.000169 0.057 Uiso 1 1 calc R U . . .
C4_7 C 0.44688(14) 0.6512(6) 0.0101(2) 0.0543(12) Uani 1 1 d . U . . .
C5_7 C 0.44264(14) 0.5727(6) 0.0496(3) 0.0539(12) Uani 1 1 d . U . . .
H5_7 H 0.439022 0.496253 0.038188 0.065 Uiso 1 1 calc R U . . .
C6_7 C 0.44354(15) 0.6030(5) 0.1069(3) 0.0462(11) Uani 1 1 d . U . . .
C7_7 C 0.46290(16) 0.9179(5) 0.1025(2) 0.0466(12) Uani 1 1 d . U . . .
H7A_7 H 0.489198 0.922631 0.129828 0.070 Uiso 1 1 calc R U . . .
H7B_7 H 0.442843 0.946771 0.121273 0.070 Uiso 1 1 calc R U . . .
H7C_7 H 0.462610 0.962628 0.067736 0.070 Uiso 1 1 calc R U . . .
C8_7 C 0.44548(17) 0.6250(8) -0.0533(3) 0.076(2) Uani 1 1 d . U . . .
H8A_7 H 0.446544 0.695200 -0.074366 0.113 Uiso 1 1 calc R U . . .
H8B_7 H 0.420774 0.585253 -0.071218 0.113 Uiso 1 1 calc R U . . .
H8C_7 H 0.468220 0.577863 -0.054962 0.113 Uiso 1 1 calc R U . . .
C9_7 C 0.44041(17) 0.5104(5) 0.1507(3) 0.0636(15) Uani 1 1 d . U . . .
H9A_7 H 0.415066 0.517485 0.161253 0.095 Uiso 1 1 calc R U . . .
H9B_7 H 0.462344 0.517966 0.185706 0.095 Uiso 1 1 calc R U . . .
H9C_7 H 0.441828 0.436799 0.132890 0.095 Uiso 1 1 calc R U . . .
C1_8 C 0.57083(13) 0.1758(4) 0.19364(19) 0.0322(9) Uani 1 1 d . U . . .
C2_8 C 0.58276(14) 0.2427(5) 0.1512(2) 0.0393(10) Uani 1 1 d . U . . .
C3_8 C 0.59499(14) 0.1840(6) 0.1079(2) 0.0463(12) Uani 1 1 d . U . . .
H3_8 H 0.602926 0.225836 0.078670 0.056 Uiso 1 1 calc R U . . .
C4_8 C 0.59619(14) 0.0668(6) 0.1051(2) 0.0455(11) Uani 1 1 d . U . . .
C5_8 C 0.58353(13) 0.0063(5) 0.1478(2) 0.0419(10) Uani 1 1 d . U . . .
H5_8 H 0.583754 -0.073307 0.146339 0.050 Uiso 1 1 calc R U . . .
C6_8 C 0.57067(12) 0.0582(5) 0.1922(2) 0.0336(8) Uani 1 1 d . U . . .
C7_8 C 0.57924(19) 0.3703(5) 0.1521(2) 0.0536(15) Uani 1 1 d . U . . .
H7A_8 H 0.551350 0.391946 0.137097 0.080 Uiso 1 1 calc R U . . .
H7B_8 H 0.595065 0.403278 0.127455 0.080 Uiso 1 1 calc R U . . .
H7C_8 H 0.589039 0.397569 0.192122 0.080 Uiso 1 1 calc R U . . .
C8_8 C 0.60942(16) 0.0058(6) 0.0573(2) 0.0577(14) Uani 1 1 d . U . . .
H8A_8 H 0.609015 -0.075291 0.063901 0.087 Uiso 1 1 calc R U . . .
H8B_8 H 0.636436 0.029253 0.057421 0.087 Uiso 1 1 calc R U . . .
H8C_8 H 0.591362 0.023990 0.019438 0.087 Uiso 1 1 calc R U . . .
C9_8 C 0.55448(14) -0.0110(5) 0.2341(2) 0.0434(11) Uani 1 1 d . U . . .
H9A_8 H 0.560949 -0.090222 0.230214 0.065 Uiso 1 1 calc R U . . .
H9B_8 H 0.525584 -0.001982 0.225195 0.065 Uiso 1 1 calc R U . . .
H9C_8 H 0.566374 0.014082 0.274037 0.065 Uiso 1 1 calc R U . . .
H40 H 0.6685(10) 0.641(3) 0.2916(13) 0.028(10) Uiso 1 1 d D . . . .

loop_
_atom_site_aniso_label
_atom_site_aniso_U_11
_atom_site_aniso_U_22
_atom_site_aniso_U_33
_atom_site_aniso_U_23
_atom_site_aniso_U_13
_atom_site_aniso_U_12
Ni01 0.0196(3) 0.0247(4) 0.0377(4) 0.0015(3) 0.0063(3) 0.0003(3)
N1 0.0178(14) 0.035(2) 0.0491(19) -0.0018(19) 0.0099(13) 0.0017(18)
B1 0.027(2) 0.035(3) 0.052(3) -0.004(2) 0.0123(19) 0.001(2)
Ni02 0.0182(3) 0.0259(4) 0.0372(4) 0.0017(3) 0.0054(3) 0.0016(3)
N2 0.0267(16) 0.0243(19) 0.0436(18) 0.0014(17) 0.0055(14) -0.0008(17)
B2 0.040(2) 0.017(2) 0.050(3) 0.009(2) 0.008(2) 0.007(2)
N003 0.0233(16) 0.0188(19) 0.051(2) 0.0023(17) 0.0048(15) 0.0015(16)
B3 0.033(2) 0.025(3) 0.064(3) 0.017(3) 0.011(2) 0.001(2)
N004 0.0234(16) 0.027(2) 0.0415(19) -0.0011(17) 0.0063(14) 0.0030(17)
B4 0.023(2) 0.050(3) 0.055(3) 0.006(3) 0.0107(19) -0.006(2)
N005 0.0245(16) 0.0278(19) 0.0421(18) -0.0010(17) 0.0118(14) 0.0033(17)
N006 0.0172(14) 0.039(2) 0.0367(16) -0.0009(18) 0.0067(12) 0.0045(17)
C007 0.0287(19) 0.028(2) 0.044(2) 0.0027(19) 0.0047(17) 0.0050(19)
N009 0.0237(15) 0.0264(18) 0.0393(16) -0.0009(17) 0.0022(12) 0.0038(17)
N00A 0.0168(14) 0.036(2) 0.0364(16) 0.0013(17) 0.0046(12) 0.0021(17)
N00C 0.0228(15) 0.0263(17) 0.0418(17) 0.0002(17) 0.0049(13) -0.0012(17)
N00D 0.0160(14) 0.033(2) 0.0430(18) 0.0026(17) 0.0047(13) 0.0004(16)
C00F 0.0272(19) 0.030(3) 0.044(2) 0.005(2) 0.0049(16) 0.001(2)
N00G 0.0176(15) 0.046(3) 0.0391(19) 0.0010(18) 0.0032(13) -0.0004(18)
N00I 0.050(3) 0.055(3) 0.050(2) -0.003(2) 0.0085(19) -0.009(3)
N00J 0.0180(15) 0.035(2) 0.043(2) 0.0008(18) 0.0081(14) -0.0009(17)
C00K 0.0304(18) 0.020(2) 0.0437(19) -0.0023(18) 0.0168(15) -0.0002(19)
N00M 0.044(2) 0.051(3) 0.094(4) 0.016(3) 0.041(2) 0.008(3)
N00Q 0.038(2) 0.060(3) 0.072(3) 0.015(3) 0.015(2) 0.015(3)
N00Y 0.0280(19) 0.048(3) 0.063(2) -0.001(2) 0.0105(17) -0.009(2)
C012 0.049(3) 0.024(2) 0.044(2) -0.0046(19) 0.0028(19) -0.002(2)
N017 0.045(2) 0.044(3) 0.085(3) 0.015(3) 0.035(2) 0.018(2)
C018 0.0160(14) 0.036(2) 0.0327(16) 0.0072(18) 0.0011(12) 0.0018(18)
C01D 0.034(2) 0.032(2) 0.066(3) 0.009(2) 0.018(2) 0.000(2)
C01G 0.0196(15) 0.022(2) 0.047(2) 0.0008(19) 0.0061(14) 0.0016(18)
N01I 0.032(2) 0.062(3) 0.062(3) 0.014(3) 0.0006(19) 0.003(2)
N01P 0.041(2) 0.075(4) 0.064(3) 0.026(3) 0.002(2) 0.006(3)
C01U 0.034(2) 0.035(3) 0.061(3) -0.002(2) 0.021(2) 0.004(2)
C01Z 0.035(2) 0.042(3) 0.066(3) 0.024(3) 0.016(2) 0.008(2)
N022 0.058(3) 0.038(3) 0.096(4) 0.008(3) 0.044(3) 0.010(3)
C26 0.0273(17) 0.026(2) 0.0365(18) 0.0039(19) 0.0069(15) 0.0000(19)
C02B 0.041(2) 0.030(2) 0.055(3) 0.013(2) 0.020(2) 0.008(2)
C02C 0.0216(17) 0.030(2) 0.050(2) -0.003(2) 0.0097(16) 0.0014(19)
C02R 0.028(2) 0.031(3) 0.081(3) 0.014(3) 0.025(2) 0.010(2)
C02S 0.027(2) 0.039(3) 0.056(3) 0.004(2) 0.0051(19) 0.001(2)
C02U 0.0267(19) 0.042(3) 0.051(2) 0.011(2) 0.0095(17) -0.001(2)
C02Y 0.045(4) 0.103(8) 0.049(4) 0.000 0.007(3) 0.000
C036 0.038(4) 0.056(6) 0.075(5) 0.000 0.028(3) 0.000
C037 0.077(7) 0.082(8) 0.063(5) 0.000 0.025(5) 0.000
C03A 0.0181(17) 0.041(3) 0.045(2) 0.005(2) 0.0038(15) -0.0044(19)
C03G 0.038(3) 0.036(4) 0.076(5) 0.000 0.024(3) 0.000
N03J 0.059(3) 0.141(8) 0.079(4) 0.000 0.028(3) 0.000
N03K 0.135(6) 0.045(3) 0.116(5) 0.000 0.081(5) 0.000
C1 0.0192(17) 0.040(3) 0.052(2) -0.003(2) 0.0085(16) -0.002(2)
C2 0.0217(18) 0.043(3) 0.041(2) 0.003(2) 0.0006(15) 0.003(2)
C3 0.0259(19) 0.038(3) 0.045(2) -0.003(2) 0.0002(16) -0.002(2)
C4 0.0167(16) 0.041(3) 0.058(2) 0.010(2) 0.0033(16) 0.001(2)
C5 0.0256(18) 0.032(2) 0.049(2) -0.008(2) 0.0056(16) 0.004(2)
C6 0.0197(17) 0.035(3) 0.049(2) 0.007(2) 0.0052(15) 0.004(2)
C7 0.0188(17) 0.035(3) 0.052(2) -0.003(2) 0.0096(16) -0.0005(19)
C8 0.0211(17) 0.035(3) 0.046(2) 0.004(2) 0.0063(16) 0.0079(19)
C1_1 0.0210(17) 0.033(2) 0.042(2) -0.0012(18) 0.0110(15) -0.0014(18)
C2_1 0.0271(19) 0.027(2) 0.054(2) -0.0031(19) 0.0178(17) 0.0004(19)
C3_1 0.032(2) 0.038(3) 0.051(2) -0.002(2) 0.0157(19) 0.000(2)
C4_1 0.030(2) 0.029(2) 0.057(3) -0.003(2) 0.0166(19) -0.003(2)
C5_1 0.038(2) 0.025(2) 0.053(2) 0.0065(19) 0.0147(18) 0.000(2)
C6_1 0.0261(18) 0.024(2) 0.047(2) 0.0041(18) 0.0119(16) 0.0034(17)
C7_1 0.033(2) 0.039(3) 0.045(2) 0.006(2) 0.0099(18) 0.005(2)
C8_1 0.050(3) 0.041(3) 0.056(3) -0.011(2) 0.011(2) -0.009(3)
C9_1 0.034(2) 0.025(2) 0.052(2) 0.009(2) 0.0103(18) -0.001(2)
C1_2 0.0220(16) 0.0300(19) 0.0390(18) -0.0053(17) 0.0056(14) 0.0026(17)
C2_2 0.0239(16) 0.037(2) 0.0414(19) -0.0043(18) 0.0082(15) -0.0013(18)
C3_2 0.0267(17) 0.032(2) 0.049(2) -0.0070(18) 0.0072(15) 0.0011(18)
C4_2 0.0264(18) 0.041(2) 0.0424(19) -0.0081(18) 0.0027(15) 0.0007(19)
C7_2 0.034(2) 0.034(2) 0.053(2) 0.007(2) 0.0154(18) -0.004(2)
C6_2 0.0257(18) 0.038(2) 0.043(2) 0.0007(18) 0.0052(16) 0.0011(19)
C5_2 0.0251(18) 0.046(2) 0.042(2) -0.001(2) 0.0113(15) -0.001(2)
C8_2 0.034(2) 0.042(3) 0.060(3) -0.014(2) 0.0133(19) -0.010(2)
C9_2 0.036(2) 0.046(3) 0.043(2) 0.002(2) 0.0140(19) 0.004(2)
C1_3 0.0236(17) 0.043(2) 0.045(2) -0.0136(18) 0.0055(15) 0.0027(19)
C2_3 0.0259(18) 0.052(2) 0.045(2) -0.002(2) 0.0075(15) 0.005(2)
C3_3 0.034(2) 0.076(3) 0.044(2) -0.005(2) 0.0080(17) 0.008(2)
C4_3 0.0266(19) 0.086(3) 0.056(2) -0.023(2) 0.0091(18) -0.001(2)
C5_3 0.032(2) 0.066(3) 0.077(3) -0.038(2) 0.015(2) -0.007(2)
C6_3 0.0257(19) 0.048(2) 0.072(3) -0.022(2) 0.0150(19) 0.003(2)
C7_3 0.049(3) 0.048(3) 0.051(3) 0.005(2) 0.020(2) 0.005(3)
C8_3 0.043(3) 0.127(7) 0.065(3) -0.047(4) 0.011(2) -0.005(4)
C9_3 0.062(3) 0.044(3) 0.099(4) -0.028(3) 0.036(3) -0.006(3)
C1_4 0.0208(16) 0.038(2) 0.0366(18) 0.0016(18) 0.0048(13) 0.0015(18)
C2_4 0.0239(17) 0.034(2) 0.0428(19) 0.0004(18) 0.0048(15) -0.0014(18)
C3_4 0.0300(18) 0.036(2) 0.050(2) -0.0022(19) 0.0088(16) -0.0067(19)
C4_4 0.0252(18) 0.042(2) 0.050(2) -0.008(2) 0.0114(16) -0.0013(19)
C5_4 0.0290(19) 0.045(2) 0.0390(19) -0.005(2) 0.0073(15) -0.001(2)
C6_4 0.0246(17) 0.037(2) 0.0333(18) -0.0014(16) 0.0065(14) -0.0017(18)
C7_4 0.029(2) 0.042(3) 0.050(2) -0.009(2) 0.0114(17) -0.006(2)
C8_4 0.039(2) 0.055(3) 0.059(3) -0.015(3) 0.017(2) 0.010(3)
C9_4 0.048(3) 0.037(3) 0.046(2) 0.007(2) 0.017(2) -0.006(2)
C1_5 0.0222(17) 0.030(2) 0.047(2) -0.0030(18) 0.0100(16) 0.0015(18)
C2_5 0.0217(16) 0.036(2) 0.0392(18) 0.0035(17) 0.0066(14) -0.0020(18)
C3_5 0.0283(19) 0.037(2) 0.040(2) -0.0019(19) 0.0084(16) -0.001(2)
C4_5 0.032(2) 0.042(2) 0.049(2) -0.010(2) 0.0108(18) -0.001(2)
C5_5 0.0260(18) 0.033(2) 0.061(2) -0.008(2) 0.0134(17) 0.0005(19)
C6_5 0.0257(18) 0.041(2) 0.053(2) 0.001(2) 0.0157(17) -0.001(2)
C7_5 0.038(2) 0.030(2) 0.044(2) -0.001(2) 0.0131(17) -0.003(2)
C8_5 0.050(3) 0.039(3) 0.063(3) -0.014(2) 0.018(2) 0.000(3)
C9_5 0.037(2) 0.048(3) 0.051(3) 0.003(2) 0.017(2) 0.009(2)
C1_6 0.0222(17) 0.046(2) 0.0393(19) -0.0027(19) 0.0072(15) -0.0003(19)
C3_6 0.034(2) 0.046(2) 0.042(2) -0.004(2) 0.0027(17) -0.004(2)
C4_6 0.0279(19) 0.081(4) 0.041(2) -0.017(2) 0.0057(16) -0.001(2)
C5_6 0.0292(19) 0.057(3) 0.046(2) -0.012(2) 0.0027(16) 0.007(2)
C6_6 0.0274(18) 0.047(2) 0.0408(19) -0.0015(19) 0.0021(15) -0.001(2)
C7_6 0.054(3) 0.050(3) 0.051(3) -0.002(2) 0.014(2) -0.004(3)
C8_6 0.032(2) 0.118(6) 0.053(3) -0.026(3) 0.0096(18) 0.008(3)
C9_6 0.048(2) 0.034(2) 0.044(2) -0.005(2) 0.0092(19) -0.005(2)
C2_6 0.039(2) 0.071(4) 0.038(2) -0.004(2) 0.0105(19) -0.014(3)
C1_7 0.0191(16) 0.036(2) 0.051(2) -0.0018(18) 0.0104(15) 0.0045(17)
C2_7 0.0254(17) 0.047(2) 0.045(2) -0.004(2) 0.0053(15) 0.005(2)
C3_7 0.0282(18) 0.065(3) 0.049(2) -0.010(2) 0.0077(16) 0.004(2)
C4_7 0.0282(19) 0.072(3) 0.064(3) -0.031(2) 0.0139(18) -0.003(2)
C5_7 0.0302(19) 0.053(3) 0.081(3) -0.029(2) 0.018(2) -0.006(2)
C6_7 0.0279(19) 0.041(2) 0.072(3) -0.011(2) 0.0176(19) -0.003(2)
C7_7 0.052(3) 0.042(3) 0.046(2) 0.002(2) 0.014(2) 0.001(3)
C8_7 0.043(3) 0.118(6) 0.068(3) -0.044(4) 0.019(2) -0.011(4)
C9_7 0.066(3) 0.026(2) 0.112(4) 0.006(3) 0.047(3) 0.002(3)
C1_8 0.0247(17) 0.0300(19) 0.0390(18) 0.0002(17) 0.0026(15) -0.0046(17)
C2_8 0.0287(18) 0.045(2) 0.043(2) 0.007(2) 0.0063(16) -0.012(2)
C3_8 0.034(2) 0.059(3) 0.045(2) 0.002(2) 0.0089(17) -0.009(2)
C4_8 0.0277(18) 0.057(3) 0.052(2) -0.008(2) 0.0099(17) -0.006(2)
C5_8 0.0295(19) 0.040(2) 0.056(2) -0.006(2) 0.0100(17) -0.004(2)
C6_8 0.0234(16) 0.0298(19) 0.0464(19) -0.0049(17) 0.0065(15) -0.0014(17)
C7_8 0.066(3) 0.042(3) 0.046(3) 0.017(2) 0.001(2) -0.019(3)
C8_8 0.054(3) 0.068(4) 0.055(3) -0.016(3) 0.022(2) -0.011(3)
C9_8 0.036(2) 0.034(3) 0.061(3) 0.002(2) 0.013(2) -0.005(2)

loop_
_atom_type_symbol
_atom_type_description
_atom_type_scat_dispersion_real
_atom_type_scat_dispersion_imag
_atom_type_scat_source
C C 0.0181 0.0091 'International Tables Vol C Tables 4.2.6.8 and 6.1.1.4'
H H 0.0000 0.0000 'International Tables Vol C Tables 4.2.6.8 and 6.1.1.4'
B B 0.0090 0.0039 'International Tables Vol C Tables 4.2.6.8 and 6.1.1.4'
N N 0.0311 0.0180 'International Tables Vol C Tables 4.2.6.8 and 6.1.1.4'
Ni Ni -3.0029 0.5091 'International Tables Vol C Tables 4.2.6.8 and 6.1.1.4'

loop_
_geom_angle_atom_site_label_1
_geom_angle_atom_site_label_2
_geom_angle_atom_site_label_3
_geom_angle
_geom_angle_site_symmetry_1
_geom_angle_site_symmetry_3
_geom_angle_publ_flag
N00J Ni01 N003 178.03(16) . . ?
N00J Ni01 C00K 89.35(18) . . ?
N003 Ni01 C00K 88.99(18) . . ?
N00J Ni01 C26 89.56(18) . . ?
N003 Ni01 C26 92.10(19) . . ?
C00K Ni01 C26 178.9(2) . . ?
C26 N1 C4 109.8(4) . . ?
C26 N1 C1_3 127.9(3) . . ?
C4 N1 C1_3 122.0(3) . . ?
C01U B1 C02C 110.8(4) . . ?
C01U B1 C01D 110.0(4) . . ?
C02C B1 C01D 105.8(4) . . ?
C01U B1 H40 111(2) . . ?
C02C B1 H40 105(2) . . ?
C01D B1 H40 114(2) . . ?
N00G Ni02 N004 178.10(17) . . ?
N00G Ni02 C01G 92.60(18) . . ?
N004 Ni02 C01G 88.73(18) . . ?
N00G Ni02 C018 88.50(18) . . ?
N004 Ni02 C018 90.17(18) . . ?
C01G Ni02 C018 178.9(2) . . ?
C26 N2 C3 111.0(4) . . ?
C26 N2 C1_8 126.3(4) . . ?
C3 N2 C1_8 122.5(4) . . ?
C02U B2 C01Z 112.1(4) . . ?
C02U B2 C03A 111.3(4) . . ?
C01Z B2 C03A 104.0(4) . . ?
C02U B2 H2B 97(3) . . ?
C01Z B2 H2B 125(2) . . ?
C03A B2 H2B 107(2) . . ?
C03A N003 Ni01 174.8(4) . . ?
C02R B3 C02B 110.7(4) . . ?
C02R B3 C00F 107.0(4) . . ?
C02B B3 C00F 109.3(4) . . ?
C02R B3 H3B 104(3) . . ?
C02B B3 H3B 111(3) . . ?
C00F B3 H3B 115(3) . . ?
C00F N004 Ni02 172.3(4) . . ?
C007 B4 C02S 106.5(5) . . ?
C007 B4 C012 108.6(4) . . ?
C02S B4 C012 109.5(4) . . ?
C007 B4 H4B 111.2(19) . . ?
C02S B4 H4B 106.6(19) . . ?
C012 B4 H4B 114(2) . . ?
C018 N005 C8 110.4(4) . . ?
C018 N005 C1_5 127.0(3) . . ?
C8 N005 C1_5 122.6(4) . . ?
C018 N006 C7 111.6(4) . . ?
C018 N006 C1_4 127.2(3) . . ?
C7 N006 C1_4 121.1(4) . . ?
N00G C007 B4 174.9(5) . . ?
C01G N009 C5 111.6(4) . . ?
C01G N009 C1_7 127.4(3) . . ?
C5 N009 C1_7 120.7(3) . . ?
C01G N00A C6 111.4(4) . . ?
C01G N00A C1_6 127.0(3) . . ?
C6 N00A C1_6 121.5(4) . . ?
C00K N00C C2 110.1(4) . . ?
C00K N00C C1_2 124.9(3) . . ?
C2 N00C C1_2 125.0(4) . . ?
C00K N00D C1 110.9(4) . . ?
C00K N00D C1_1 127.5(3) . . ?
C1 N00D C1_1 121.5(4) . . ?
N004 C00F B3 175.4(5) . . ?
C007 N00G Ni02 175.0(4) . . ?
C02C N00J Ni01 173.1(4) . . ?
N00C C00K N00D 104.5(3) . . ?
N00C C00K Ni01 127.0(3) . . ?
N00D C00K Ni01 128.5(3) . . ?
N00I C012 B4 178.1(6) . . ?
N005 C018 N006 105.5(3) . . ?
N005 C018 Ni02 129.3(3) . . ?
N006 C018 Ni02 125.1(3) . . ?
N00M C01D B1 177.9(6) . . ?
N009 C01G N00A 105.0(3) . . ?
N009 C01G Ni02 128.6(3) . . ?
N00A C01G Ni02 126.3(3) . . ?
N017 C01U B1 178.4(6) . . ?
N01I C01Z B2 177.7(6) . . ?
N2 C26 N1 104.4(3) . . ?
N2 C26 Ni01 126.9(3) . . ?
N1 C26 Ni01 128.4(3) . . ?
N00Q C02B B3 178.5(6) . . ?
N00J C02C B1 175.4(4) . . ?
N022 C02R B3 177.3(6) . . ?
N01P C02S B4 177.3(6) . . ?
N00Y C02U B2 178.7(5) . . ?
C036 C02Y H103 109.5 . . ?
C036 C02Y H104 109.5 . . ?
H103 C02Y H104 109.5 . . ?
C036 C02Y H105 109.5 . . ?
H103 C02Y H105 109.5 . . ?
H104 C02Y H105 109.5 . . ?
C036 C02Y H103 109.472(8) . 2_655 ?
H103 C02Y H103 141.1 . 2_655 ?
H104 C02Y H103 56.2 . 2_655 ?
H105 C02Y H103 56.3 . 2_655 ?
C036 C02Y H104 109.470(1) . 2_655 ?
H103 C02Y H104 56.2 . 2_655 ?
H104 C02Y H104 141.1 . 2_655 ?
H105 C02Y H104 56.3 . 2_655 ?
H103 C02Y H104 109.5 2_655 2_655 ?
C036 C02Y H105 109.469(5) . 2_655 ?
H103 C02Y H105 56.3 . 2_655 ?
H104 C02Y H105 56.2 . 2_655 ?
H105 C02Y H105 141.1 . 2_655 ?
H103 C02Y H105 109.5 2_655 2_655 ?
H104 C02Y H105 109.5 2_655 2_655 ?
N03K C036 C02Y 180.0 . . ?
C03G C037 H100 109.5 . . ?
C03G C037 H101 109.5 . . ?
H100 C037 H101 109.5 . . ?
C03G C037 H102 109.5 . . ?
H100 C037 H102 109.5 . . ?
H101 C037 H102 109.5 . . ?
C03G C037 H100 109.470(14) . 2_656 ?
H100 C037 H100 141.1 . 2_656 ?
H101 C037 H100 56.3 . 2_656 ?
H102 C037 H100 56.2 . 2_656 ?
C03G C037 H101 109.471(16) . 2_656 ?
H100 C037 H101 56.3 . 2_656 ?
H101 C037 H101 141.1 . 2_656 ?
H102 C037 H101 56.2 . 2_656 ?
H100 C037 H101 109.5 2_656 2_656 ?
C03G C037 H102 109.470(17) . 2_656 ?
H100 C037 H102 56.2 . 2_656 ?
H101 C037 H102 56.3 . 2_656 ?
H102 C037 H102 141.1 . 2_656 ?
H100 C037 H102 109.5 2_656 2_656 ?
H101 C037 H102 109.5 2_656 2_656 ?
N003 C03A B2 176.8(5) . . ?
N03J C03G C037 180.0 . . ?
C2 C1 N00D 106.6(4) . . ?
C2 C1 H1 126.7 . . ?
N00D C1 H1 126.7 . . ?
C1 C2 N00C 107.9(4) . . ?
C1 C2 H2 126.1 . . ?
N00C C2 H2 126.1 . . ?
C4 C3 N2 108.0(4) . . ?
C4 C3 H3 126.0 . . ?
N2 C3 H3 126.0 . . ?
C3 C4 N1 106.8(4) . . ?
C3 C4 H4 126.6 . . ?
N1 C4 H4 126.6 . . ?
C6 C5 N009 106.6(4) . . ?
C6 C5 H5 126.7 . . ?
N009 C5 H5 126.7 . . ?
C5 C6 N00A 105.4(3) . . ?
C5 C6 H6 127.3 . . ?
N00A C6 H6 127.3 . . ?
C8 C7 N006 105.4(4) . . ?
C8 C7 H7 127.3 . . ?
N006 C7 H7 127.3 . . ?
C7 C8 N005 107.0(4) . . ?
C7 C8 H8 126.5 . . ?
N005 C8 H8 126.5 . . ?
C2_1 C1_1 C6_1 121.3(4) . . ?
C2_1 C1_1 N00D 119.1(4) . . ?
C6_1 C1_1 N00D 119.5(4) . . ?
C1_1 C2_1 C3_1 118.7(5) . . ?
C1_1 C2_1 C7_1 122.8(4) . . ?
C3_1 C2_1 C7_1 118.5(4) . . ?
C2_1 C3_1 C4_1 122.2(5) . . ?
C2_1 C3_1 H3_1 118.9 . . ?
C4_1 C3_1 H3_1 118.9 . . ?
C3_1 C4_1 C5_1 116.8(5) . . ?
C3_1 C4_1 C8_1 121.9(5) . . ?
C5_1 C4_1 C8_1 121.3(5) . . ?
C6_1 C5_1 C4_1 121.8(4) . . ?
C6_1 C5_1 H5_1 119.1 . . ?
C4_1 C5_1 H5_1 119.1 . . ?
C5_1 C6_1 C1_1 119.1(4) . . ?
C5_1 C6_1 C9_1 119.8(4) . . ?
C1_1 C6_1 C9_1 121.0(4) . . ?
C2_1 C7_1 H7A_1 109.5 . . ?
C2_1 C7_1 H7B_1 109.5 . . ?
H7A_1 C7_1 H7B_1 109.5 . . ?
C2_1 C7_1 H7C_1 109.5 . . ?
H7A_1 C7_1 H7C_1 109.5 . . ?
H7B_1 C7_1 H7C_1 109.5 . . ?
C4_1 C8_1 H8A_1 109.5 . . ?
C4_1 C8_1 H8B_1 109.5 . . ?
H8A_1 C8_1 H8B_1 109.5 . . ?
C4_1 C8_1 H8C_1 109.5 . . ?
H8A_1 C8_1 H8C_1 109.5 . . ?
H8B_1 C8_1 H8C_1 109.5 . . ?
C6_1 C9_1 H9A_1 109.5 . . ?
C6_1 C9_1 H9B_1 109.5 . . ?
H9A_1 C9_1 H9B_1 109.5 . . ?
C6_1 C9_1 H9C_1 109.5 . . ?
H9A_1 C9_1 H9C_1 109.5 . . ?
H9B_1 C9_1 H9C_1 109.5 . . ?
C2_2 C1_2 C6_2 122.7(4) . . ?
C2_2 C1_2 N00C 119.0(4) . . ?
C6_2 C1_2 N00C 118.1(5) . . ?
C1_2 C2_2 C3_2 117.7(4) . . ?
C1_2 C2_2 C7_2 120.9(4) . . ?
C3_2 C2_2 C7_2 121.4(5) . . ?
C4_2 C3_2 C2_2 122.9(5) . . ?
C4_2 C3_2 H3_2 118.6 . . ?
C2_2 C3_2 H3_2 118.6 . . ?
C3_2 C4_2 C5_2 117.7(5) . . ?
C3_2 C4_2 C8_2 123.8(5) . . ?
C5_2 C4_2 C8_2 118.5(5) . . ?
C2_2 C7_2 H7A_2 109.5 . . ?
C2_2 C7_2 H7B_2 109.5 . . ?
H7A_2 C7_2 H7B_2 109.5 . . ?
C2_2 C7_2 H7C_2 109.5 . . ?
H7A_2 C7_2 H7C_2 109.5 . . ?
H7B_2 C7_2 H7C_2 109.5 . . ?
C1_2 C6_2 C5_2 117.3(5) . . ?
C1_2 C6_2 C9_2 123.7(5) . . ?
C5_2 C6_2 C9_2 118.9(5) . . ?
C6_2 C5_2 C4_2 121.5(5) . . ?
C6_2 C5_2 H5_2 119.2 . . ?
C4_2 C5_2 H5_2 119.2 . . ?
C4_2 C8_2 H8A_2 109.5 . . ?
C4_2 C8_2 H8B_2 109.5 . . ?
H8A_2 C8_2 H8B_2 109.5 . . ?
C4_2 C8_2 H8C_2 109.5 . . ?
H8A_2 C8_2 H8C_2 109.5 . . ?
H8B_2 C8_2 H8C_2 109.5 . . ?
C6_2 C9_2 H9A_2 109.5 . . ?
C6_2 C9_2 H9B_2 109.5 . . ?
H9A_2 C9_2 H9B_2 109.5 . . ?
C6_2 C9_2 H9C_2 109.5 . . ?
H9A_2 C9_2 H9C_2 109.5 . . ?
H9B_2 C9_2 H9C_2 109.5 . . ?
C6_3 C1_3 C2_3 124.3(5) . . ?
C6_3 C1_3 N1 118.5(5) . . ?
C2_3 C1_3 N1 116.9(5) . . ?
C3_3 C2_3 C1_3 115.4(6) . . ?
C3_3 C2_3 C7_3 122.5(6) . . ?
C1_3 C2_3 C7_3 122.0(4) . . ?
C4_3 C3_3 C2_3 124.6(7) . . ?
C4_3 C3_3 H3_3 117.7 . . ?
C2_3 C3_3 H3_3 117.7 . . ?
C3_3 C4_3 C5_3 118.0(5) . . ?
C3_3 C4_3 C8_3 124.6(7) . . ?
C5_3 C4_3 C8_3 117.4(7) . . ?
C6_3 C5_3 C4_3 123.5(6) . . ?
C6_3 C5_3 H5_3 118.3 . . ?
C4_3 C5_3 H5_3 118.3 . . ?
C5_3 C6_3 C1_3 114.2(6) . . ?
C5_3 C6_3 C9_3 122.3(6) . . ?
C1_3 C6_3 C9_3 123.5(5) . . ?
C2_3 C7_3 H7A_3 109.5 . . ?
C2_3 C7_3 H7B_3 109.5 . . ?
H7A_3 C7_3 H7B_3 109.5 . . ?
C2_3 C7_3 H7C_3 109.5 . . ?
H7A_3 C7_3 H7C_3 109.5 . . ?
H7B_3 C7_3 H7C_3 109.5 . . ?
C4_3 C8_3 H8A_3 109.5 . . ?
C4_3 C8_3 H8B_3 109.5 . . ?
H8A_3 C8_3 H8B_3 109.5 . . ?
C4_3 C8_3 H8C_3 109.5 . . ?
H8A_3 C8_3 H8C_3 109.5 . . ?
H8B_3 C8_3 H8C_3 109.5 . . ?
C6_3 C9_3 H9A_3 109.5 . . ?
C6_3 C9_3 H9B_3 109.5 . . ?
H9A_3 C9_3 H9B_3 109.5 . . ?
C6_3 C9_3 H9C_3 109.5 . . ?
H9A_3 C9_3 H9C_3 109.5 . . ?
H9B_3 C9_3 H9C_3 109.5 . . ?
C6_4 C1_4 C2_4 122.2(5) . . ?
C6_4 C1_4 N006 119.3(5) . . ?
C2_4 C1_4 N006 118.6(4) . . ?
C3_4 C2_4 C1_4 117.9(4) . . ?
C3_4 C2_4 C7_4 119.2(5) . . ?
C1_4 C2_4 C7_4 122.9(4) . . ?
C2_4 C3_4 C4_4 120.0(5) . . ?
C2_4 C3_4 H3_4 120.0 . . ?
C4_4 C3_4 H3_4 120.0 . . ?
C5_4 C4_4 C3_4 119.8(5) . . ?
C5_4 C4_4 C8_4 122.0(5) . . ?
C3_4 C4_4 C8_4 118.2(5) . . ?
C4_4 C5_4 C6_4 122.8(5) . . ?
C4_4 C5_4 H5_4 118.6 . . ?
C6_4 C5_4 H5_4 118.6 . . ?
C5_4 C6_4 C1_4 117.3(5) . . ?
C5_4 C6_4 C9_4 121.3(4) . . ?
C1_4 C6_4 C9_4 121.3(4) . . ?
C2_4 C7_4 H7A_4 109.5 . . ?
C2_4 C7_4 H7B_4 109.5 . . ?
H7A_4 C7_4 H7B_4 109.5 . . ?
C2_4 C7_4 H7C_4 109.5 . . ?
H7A_4 C7_4 H7C_4 109.5 . . ?
H7B_4 C7_4 H7C_4 109.5 . . ?
C4_4 C8_4 H8A_4 109.5 . . ?
C4_4 C8_4 H8B_4 109.5 . . ?
H8A_4 C8_4 H8B_4 109.5 . . ?
C4_4 C8_4 H8C_4 109.5 . . ?
H8A_4 C8_4 H8C_4 109.5 . . ?
H8B_4 C8_4 H8C_4 109.5 . . ?
C6_4 C9_4 H9A_4 109.5 . . ?
C6_4 C9_4 H9B_4 109.5 . . ?
H9A_4 C9_4 H9B_4 109.5 . . ?
C6_4 C9_4 H9C_4 109.5 . . ?
H9A_4 C9_4 H9C_4 109.5 . . ?
H9B_4 C9_4 H9C_4 109.5 . . ?
C6_5 C1_5 C2_5 123.6(4) . . ?
C6_5 C1_5 N005 117.4(4) . . ?
C2_5 C1_5 N005 118.8(4) . . ?
C3_5 C2_5 C1_5 115.8(5) . . ?
C3_5 C2_5 C7_5 121.3(4) . . ?
C1_5 C2_5 C7_5 122.9(4) . . ?
C4_5 C3_5 C2_5 122.2(5) . . ?
C4_5 C3_5 H3_5 118.9 . . ?
C2_5 C3_5 H3_5 118.9 . . ?
C5_5 C4_5 C3_5 120.4(5) . . ?
C5_5 C4_5 C8_5 119.5(5) . . ?
C3_5 C4_5 C8_5 120.1(5) . . ?
C4_5 C5_5 C6_5 121.4(5) . . ?
C4_5 C5_5 H5_5 119.3 . . ?
C6_5 C5_5 H5_5 119.3 . . ?
C1_5 C6_5 C5_5 116.6(5) . . ?
C1_5 C6_5 C9_5 123.4(5) . . ?
C5_5 C6_5 C9_5 120.0(5) . . ?
C2_5 C7_5 H7A_5 109.5 . . ?
C2_5 C7_5 H7B_5 109.5 . . ?
H7A_5 C7_5 H7B_5 109.5 . . ?
C2_5 C7_5 H7C_5 109.5 . . ?
H7A_5 C7_5 H7C_5 109.5 . . ?
H7B_5 C7_5 H7C_5 109.5 . . ?
C4_5 C8_5 H8A_5 109.5 . . ?
C4_5 C8_5 H8B_5 109.5 . . ?
H8A_5 C8_5 H8B_5 109.5 . . ?
C4_5 C8_5 H8C_5 109.5 . . ?
H8A_5 C8_5 H8C_5 109.5 . . ?
H8B_5 C8_5 H8C_5 109.5 . . ?
C6_5 C9_5 H9A_5 109.5 . . ?
C6_5 C9_5 H9B_5 109.5 . . ?
H9A_5 C9_5 H9B_5 109.5 . . ?
C6_5 C9_5 H9C_5 109.5 . . ?
H9A_5 C9_5 H9C_5 109.5 . . ?
H9B_5 C9_5 H9C_5 109.5 . . ?
C3_6 C1_6 C6_6 122.8(5) . . ?
C3_6 C1_6 N00A 119.1(5) . . ?
C6_6 C1_6 N00A 117.8(5) . . ?
C1_6 C3_6 C2_6 118.1(6) . . ?
C1_6 C3_6 C7_6 123.4(6) . . ?
C2_6 C3_6 C7_6 118.4(6) . . ?
C2_6 C4_6 C5_6 120.5(6) . . ?
C2_6 C4_6 C8_6 119.1(7) . . ?
C5_6 C4_6 C8_6 120.4(7) . . ?
C4_6 C5_6 C6_6 120.1(6) . . ?
C4_6 C5_6 H5_6 120.0 . . ?
C6_6 C5_6 H5_6 120.0 . . ?
C1_6 C6_6 C5_6 118.0(6) . . ?
C1_6 C6_6 C9_6 122.6(5) . . ?
C5_6 C6_6 C9_6 119.3(6) . . ?
C3_6 C7_6 H7A_6 109.5 . . ?
C3_6 C7_6 H7B_6 109.5 . . ?
H7A_6 C7_6 H7B_6 109.5 . . ?
C3_6 C7_6 H7C_6 109.5 . . ?
H7A_6 C7_6 H7C_6 109.5 . . ?
H7B_6 C7_6 H7C_6 109.5 . . ?
C4_6 C8_6 H8A_6 109.5 . . ?
C4_6 C8_6 H8B_6 109.5 . . ?
H8A_6 C8_6 H8B_6 109.5 . . ?
C4_6 C8_6 H8C_6 109.5 . . ?
H8A_6 C8_6 H8C_6 109.5 . . ?
H8B_6 C8_6 H8C_6 109.5 . . ?
C6_6 C9_6 H9A_6 109.5 . . ?
C6_6 C9_6 H9B_6 109.5 . . ?
H9A_6 C9_6 H9B_6 109.5 . . ?
C6_6 C9_6 H9C_6 109.5 . . ?
H9A_6 C9_6 H9C_6 109.5 . . ?
H9B_6 C9_6 H9C_6 109.5 . . ?
C4_6 C2_6 C3_6 120.4(6) . . ?
C4_6 C2_6 H2_6 119.8 . . ?
C3_6 C2_6 H2_6 119.8 . . ?
C2_7 C1_7 C6_7 121.0(5) . . ?
C2_7 C1_7 N009 118.9(5) . . ?
C6_7 C1_7 N009 119.8(5) . . ?
C1_7 C2_7 C3_7 119.7(6) . . ?
C1_7 C2_7 C7_7 123.0(4) . . ?
C3_7 C2_7 C7_7 117.3(5) . . ?
C2_7 C3_7 C4_7 119.0(6) . . ?
C2_7 C3_7 H3_7 120.5 . . ?
C4_7 C3_7 H3_7 120.5 . . ?
C5_7 C4_7 C3_7 119.9(5) . . ?
C5_7 C4_7 C8_7 123.9(7) . . ?
C3_7 C4_7 C8_7 116.3(7) . . ?
C4_7 C5_7 C6_7 120.8(6) . . ?
C4_7 C5_7 H5_7 119.6 . . ?
C6_7 C5_7 H5_7 119.6 . . ?
C1_7 C6_7 C5_7 119.7(6) . . ?
C1_7 C6_7 C9_7 121.5(5) . . ?
C5_7 C6_7 C9_7 118.8(6) . . ?
C2_7 C7_7 H7A_7 109.5 . . ?
C2_7 C7_7 H7B_7 109.5 . . ?
H7A_7 C7_7 H7B_7 109.5 . . ?
C2_7 C7_7 H7C_7 109.5 . . ?
H7A_7 C7_7 H7C_7 109.5 . . ?
H7B_7 C7_7 H7C_7 109.5 . . ?
C4_7 C8_7 H8A_7 109.5 . . ?
C4_7 C8_7 H8B_7 109.5 . . ?
H8A_7 C8_7 H8B_7 109.5 . . ?
C4_7 C8_7 H8C_7 109.5 . . ?
H8A_7 C8_7 H8C_7 109.5 . . ?
H8B_7 C8_7 H8C_7 109.5 . . ?
C6_7 C9_7 H9A_7 109.5 . . ?
C6_7 C9_7 H9B_7 109.5 . . ?
H9A_7 C9_7 H9B_7 109.5 . . ?
C6_7 C9_7 H9C_7 109.5 . . ?
H9A_7 C9_7 H9C_7 109.5 . . ?
H9B_7 C9_7 H9C_7 109.5 . . ?
C6_8 C1_8 C2_8 122.8(5) . . ?
C6_8 C1_8 N2 118.3(5) . . ?
C2_8 C1_8 N2 118.6(5) . . ?
C3_8 C2_8 C1_8 115.9(6) . . ?
C3_8 C2_8 C7_8 123.3(5) . . ?
C1_8 C2_8 C7_8 120.7(5) . . ?
C2_8 C3_8 C4_8 123.6(6) . . ?
C2_8 C3_8 H3_8 118.2 . . ?
C4_8 C3_8 H3_8 118.2 . . ?
C3_8 C4_8 C5_8 117.4(6) . . ?
C3_8 C4_8 C8_8 122.2(6) . . ?
C5_8 C4_8 C8_8 120.4(6) . . ?
C6_8 C5_8 C4_8 122.6(6) . . ?
C6_8 C5_8 H5_8 118.7 . . ?
C4_8 C5_8 H5_8 118.7 . . ?
C5_8 C6_8 C1_8 117.6(5) . . ?
C5_8 C6_8 C9_8 120.1(5) . . ?
C1_8 C6_8 C9_8 122.1(5) . . ?
C2_8 C7_8 H7A_8 109.5 . . ?
C2_8 C7_8 H7B_8 109.5 . . ?
H7A_8 C7_8 H7B_8 109.5 . . ?
C2_8 C7_8 H7C_8 109.5 . . ?
H7A_8 C7_8 H7C_8 109.5 . . ?
H7B_8 C7_8 H7C_8 109.5 . . ?
C4_8 C8_8 H8A_8 109.5 . . ?
C4_8 C8_8 H8B_8 109.5 . . ?
H8A_8 C8_8 H8B_8 109.5 . . ?
C4_8 C8_8 H8C_8 109.5 . . ?
H8A_8 C8_8 H8C_8 109.5 . . ?
H8B_8 C8_8 H8C_8 109.5 . . ?
C6_8 C9_8 H9A_8 109.5 . . ?
C6_8 C9_8 H9B_8 109.5 . . ?
H9A_8 C9_8 H9B_8 109.5 . . ?
C6_8 C9_8 H9C_8 109.5 . . ?
H9A_8 C9_8 H9C_8 109.5 . . ?
H9B_8 C9_8 H9C_8 109.5 . . ?

loop_
_geom_bond_atom_site_label_1
_geom_bond_atom_site_label_2
_geom_bond_distance
_geom_bond_site_symmetry_2
_geom_bond_publ_flag
Ni01 N00J 1.830(5) . ?
Ni01 N003 1.842(4) . ?
Ni01 C00K 1.920(4) . ?
Ni01 C26 1.932(4) . ?
N1 C26 1.367(5) . ?
N1 C4 1.409(5) . ?
N1 C1_3 1.455(6) . ?
B1 C01U 1.573(7) . ?
B1 C02C 1.584(8) . ?
B1 C01D 1.604(7) . ?
B1 H40 1.12(2) . ?
Ni02 N00G 1.827(5) . ?
Ni02 N004 1.848(4) . ?
Ni02 C01G 1.949(4) . ?
Ni02 C018 1.951(3) . ?
N2 C26 1.349(5) . ?
N2 C3 1.384(5) . ?
N2 C1_8 1.435(6) . ?
B2 C02U 1.559(7) . ?
B2 C01Z 1.595(7) . ?
B2 C03A 1.653(7) . ?
B2 H2B 1.16(2) . ?
N003 C03A 1.092(7) . ?
B3 C02R 1.566(8) . ?
B3 C02B 1.599(7) . ?
B3 C00F 1.614(7) . ?
B3 H3B 1.14(2) . ?
N004 C00F 1.117(6) . ?
B4 C007 1.540(8) . ?
B4 C02S 1.589(7) . ?
B4 C012 1.610(7) . ?
B4 H4B 1.10(2) . ?
N005 C018 1.330(6) . ?
N005 C8 1.391(5) . ?
N005 C1_5 1.463(6) . ?
N006 C018 1.335(5) . ?
N006 C7 1.385(5) . ?
N006 C1_4 1.450(6) . ?
C007 N00G 1.187(7) . ?
N009 C01G 1.339(5) . ?
N009 C5 1.377(5) . ?
N009 C1_7 1.445(6) . ?
N00A C01G 1.347(5) . ?
N00A C6 1.391(5) . ?
N00A C1_6 1.458(6) . ?
N00C C00K 1.365(5) . ?
N00C C2 1.402(5) . ?
N00C C1_2 1.438(6) . ?
N00D C00K 1.376(5) . ?
N00D C1 1.393(5) . ?
N00D C1_1 1.427(6) . ?
N00I C012 1.157(7) . ?
N00J C02C 1.167(7) . ?
N00M C01D 1.157(7) . ?
N00Q C02B 1.129(6) . ?
N00Y C02U 1.137(6) . ?
N017 C01U 1.155(7) . ?
N01I C01Z 1.152(7) . ?
N01P C02S 1.129(7) . ?
N022 C02R 1.139(7) . ?
C02Y C036 1.326(17) . ?
C02Y H103 0.9800 . ?
C02Y H104 0.9800 . ?
C02Y H105 0.9800 . ?
C02Y H103 0.9799 2_655 ?
C02Y H104 0.9800 2_655 ?
C02Y H105 0.9800 2_655 ?
C036 N03K 1.246(12) . ?
C037 C03G 1.526(16) . ?
C037 H100 0.9800 . ?
C037 H101 0.9800 . ?
C037 H102 0.9800 . ?
C037 H100 0.9800 2_656 ?
C037 H101 0.9799 2_656 ?
C037 H102 0.9800 2_656 ?
C03G N03J 1.208(13) . ?
C1 C2 1.337(7) . ?
C1 H1 0.9500 . ?
C2 H2 0.9500 . ?
C3 C4 1.310(7) . ?
C3 H3 0.9500 . ?
C4 H4 0.9500 . ?
C5 C6 1.368(6) . ?
C5 H5 0.9500 . ?
C6 H6 0.9500 . ?
C7 C8 1.347(7) . ?
C7 H7 0.9500 . ?
C8 H8 0.9500 . ?
C1_1 C2_1 1.388(6) . ?
C1_1 C6_1 1.403(7) . ?
C2_1 C3_1 1.389(7) . ?
C2_1 C7_1 1.516(7) . ?
C3_1 C4_1 1.398(7) . ?
C3_1 H3_1 0.9500 . ?
C4_1 C5_1 1.434(7) . ?
C4_1 C8_1 1.503(7) . ?
C5_1 C6_1 1.362(7) . ?
C5_1 H5_1 0.9500 . ?
C6_1 C9_1 1.513(6) . ?
C7_1 H7A_1 0.9800 . ?
C7_1 H7B_1 0.9800 . ?
C7_1 H7C_1 0.9800 . ?
C8_1 H8A_1 0.9800 . ?
C8_1 H8B_1 0.9800 . ?
C8_1 H8C_1 0.9800 . ?
C9_1 H9A_1 0.9800 . ?
C9_1 H9B_1 0.9800 . ?
C9_1 H9C_1 0.9800 . ?
C1_2 C2_2 1.380(8) . ?
C1_2 C6_2 1.386(7) . ?
C2_2 C3_2 1.398(6) . ?
C2_2 C7_2 1.523(6) . ?
C3_2 C4_2 1.357(7) . ?
C3_2 H3_2 0.9500 . ?
C4_2 C5_2 1.419(8) . ?
C4_2 C8_2 1.498(7) . ?
C7_2 H7A_2 0.9800 . ?
C7_2 H7B_2 0.9800 . ?
C7_2 H7C_2 0.9800 . ?
C6_2 C5_2 1.399(7) . ?
C6_2 C9_2 1.497(8) . ?
C5_2 H5_2 0.9500 . ?
C8_2 H8A_2 0.9800 . ?
C8_2 H8B_2 0.9800 . ?
C8_2 H8C_2 0.9800 . ?
C9_2 H9A_2 0.9800 . ?
C9_2 H9B_2 0.9800 . ?
C9_2 H9C_2 0.9800 . ?
C1_3 C6_3 1.406(8) . ?
C1_3 C2_3 1.416(8) . ?
C2_3 C3_3 1.390(7) . ?
C2_3 C7_3 1.479(9) . ?
C3_3 C4_3 1.327(11) . ?
C3_3 H3_3 0.9500 . ?
C4_3 C5_3 1.412(10) . ?
C4_3 C8_3 1.517(7) . ?
C5_3 C6_3 1.400(8) . ?
C5_3 H5_3 0.9500 . ?
C6_3 C9_3 1.462(9) . ?
C7_3 H7A_3 0.9800 . ?
C7_3 H7B_3 0.9800 . ?
C7_3 H7C_3 0.9800 . ?
C8_3 H8A_3 0.9800 . ?
C8_3 H8B_3 0.9800 . ?
C8_3 H8C_3 0.9800 . ?
C9_3 H9A_3 0.9800 . ?
C9_3 H9B_3 0.9800 . ?
C9_3 H9C_3 0.9800 . ?
C1_4 C6_4 1.408(6) . ?
C1_4 C2_4 1.410(8) . ?
C2_4 C3_4 1.397(7) . ?
C2_4 C7_4 1.498(6) . ?
C3_4 C4_4 1.433(6) . ?
C3_4 H3_4 0.9500 . ?
C4_4 C5_4 1.346(8) . ?
C4_4 C8_4 1.525(7) . ?
C5_4 C6_4 1.397(7) . ?
C5_4 H5_4 0.9500 . ?
C6_4 C9_4 1.504(7) . ?
C7_4 H7A_4 0.9800 . ?
C7_4 H7B_4 0.9800 . ?
C7_4 H7C_4 0.9800 . ?
C8_4 H8A_4 0.9800 . ?
C8_4 H8B_4 0.9800 . ?
C8_4 H8C_4 0.9800 . ?
C9_4 H9A_4 0.9800 . ?
C9_4 H9B_4 0.9800 . ?
C9_4 H9C_4 0.9800 . ?
C1_5 C6_5 1.383(7) . ?
C1_5 C2_5 1.412(6) . ?
C2_5 C3_5 1.401(7) . ?
C2_5 C7_5 1.487(7) . ?
C3_5 C4_5 1.374(8) . ?
C3_5 H3_5 0.9500 . ?
C4_5 C5_5 1.351(7) . ?
C4_5 C8_5 1.522(7) . ?
C5_5 C6_5 1.426(7) . ?
C5_5 H5_5 0.9500 . ?
C6_5 C9_5 1.508(7) . ?
C7_5 H7A_5 0.9800 . ?
C7_5 H7B_5 0.9800 . ?
C7_5 H7C_5 0.9800 . ?
C8_5 H8A_5 0.9800 . ?
C8_5 H8B_5 0.9800 . ?
C8_5 H8C_5 0.9800 . ?
C9_5 H9A_5 0.9800 . ?
C9_5 H9B_5 0.9800 . ?
C9_5 H9C_5 0.9800 . ?
C1_6 C3_6 1.364(8) . ?
C1_6 C6_6 1.380(8) . ?
C3_6 C2_6 1.403(8) . ?
C3_6 C7_6 1.473(8) . ?
C4_6 C2_6 1.372(11) . ?
C4_6 C5_6 1.373(8) . ?
C4_6 C8_6 1.513(7) . ?
C5_6 C6_6 1.405(7) . ?
C5_6 H5_6 0.9500 . ?
C6_6 C9_6 1.511(7) . ?
C7_6 H7A_6 0.9800 . ?
C7_6 H7B_6 0.9800 . ?
C7_6 H7C_6 0.9800 . ?
C8_6 H8A_6 0.9800 . ?
C8_6 H8B_6 0.9800 . ?
C8_6 H8C_6 0.9800 . ?
C9_6 H9A_6 0.9800 . ?
C9_6 H9B_6 0.9800 . ?
C9_6 H9C_6 0.9800 . ?
C2_6 H2_6 0.9500 . ?
C1_7 C2_7 1.373(8) . ?
C1_7 C6_7 1.390(8) . ?
C2_7 C3_7 1.409(7) . ?
C2_7 C7_7 1.522(9) . ?
C3_7 C4_7 1.429(10) . ?
C3_7 H3_7 0.9500 . ?
C4_7 C5_7 1.357(10) . ?
C4_7 C8_7 1.523(7) . ?
C5_7 C6_7 1.398(8) . ?
C5_7 H5_7 0.9500 . ?
C6_7 C9_7 1.537(8) . ?
C7_7 H7A_7 0.9800 . ?
C7_7 H7B_7 0.9800 . ?
C7_7 H7C_7 0.9800 . ?
C8_7 H8A_7 0.9800 . ?
C8_7 H8B_7 0.9800 . ?
C8_7 H8C_7 0.9800 . ?
C9_7 H9A_7 0.9800 . ?
C9_7 H9B_7 0.9800 . ?
C9_7 H9C_7 0.9800 . ?
C1_8 C6_8 1.402(7) . ?
C1_8 C2_8 1.424(7) . ?
C2_8 C3_8 1.396(8) . ?
C2_8 C7_8 1.527(8) . ?
C3_8 C4_8 1.399(10) . ?
C3_8 H3_8 0.9500 . ?
C4_8 C5_8 1.401(7) . ?
C4_8 C8_8 1.514(8) . ?
C5_8 C6_8 1.388(7) . ?
C5_8 H5_8 0.9500 . ?
C6_8 C9_8 1.505(7) . ?
C7_8 H7A_8 0.9800 . ?
C7_8 H7B_8 0.9800 . ?
C7_8 H7C_8 0.9800 . ?
C8_8 H8A_8 0.9800 . ?
C8_8 H8B_8 0.9800 . ?
C8_8 H8C_8 0.9800 . ?
C9_8 H9A_8 0.9800 . ?
C9_8 H9B_8 0.9800 . ?
C9_8 H9C_8 0.9800 . ?
